data_4109244
loop_
_publ_author_name
'Jennifer M. Schomaker'
'Andrea R. Geiser'
'Rui Huang'
'Babak Borhan'

_publ_section_title
;
 Tetrasubstituted Pyrrolidines via a Tandem Aza-Payne/Hydroamination
 Reaction
;
_journal_name_full 'Journal of the American Chemical Society'
_journal_page_first 3794
_journal_page_last 3795
_journal_paper_doi 10.1021/ja068077w
_journal_volume 129
_journal_year 2007
_chemical_formula_sum 'C22 H25 N O4 S'
_chemical_formula_weight 399.49
_chemical_name_systematic
; 
 ? 
;
_space_group_IT_number 61
_symmetry_cell_setting orthorhombic
_symmetry_space_group_name_Hall '-P 2ac 2ab'
_symmetry_space_group_name_H-M 'P b c a'
_atom_sites_solution_hydrogens geom
_atom_sites_solution_primary direct
_atom_sites_solution_secondary difmap
_audit_creation_method SHELXL-97
_cell_angle_alpha 90.00
_cell_angle_beta 90.00
_cell_angle_gamma 90.00
_cell_formula_units_Z 8
_cell_length_a 10.540(2)
_cell_length_b 16.113(3)
_cell_length_c 24.914(5)
_cell_measurement_temperature 173(2)
_cell_volume 4231.2(14)
_computing_structure_refinement 'SHELXL-97 (Sheldrick, 1997)'
_computing_structure_solution 'SHELXS-97 (Sheldrick, 1990)'
_diffrn_ambient_temperature 173(2)
_diffrn_measured_fraction_theta_full 0.989
_diffrn_measured_fraction_theta_max 0.989
_diffrn_radiation_monochromator graphite
_diffrn_radiation_source 'fine-focus sealed tube'
_diffrn_radiation_type MoK\a
_diffrn_radiation_wavelength 0.71073
_diffrn_reflns_av_R_equivalents 0.0918
_diffrn_reflns_av_sigmaI/netI 0.0538
_diffrn_reflns_limit_h_max 13
_diffrn_reflns_limit_h_min -14
_diffrn_reflns_limit_k_max 21
_diffrn_reflns_limit_k_min -20
_diffrn_reflns_limit_l_max 32
_diffrn_reflns_limit_l_min -33
_diffrn_reflns_number 48138
_diffrn_reflns_theta_full 28.29
_diffrn_reflns_theta_max 28.29
_diffrn_reflns_theta_min 1.63
_exptl_absorpt_coefficient_mu 0.180
_exptl_crystal_density_diffrn 1.254
_exptl_crystal_F_000 1696
_exptl_crystal_size_max 0.8
_exptl_crystal_size_mid 0.4
_exptl_crystal_size_min 0.04
_refine_diff_density_max 0.436
_refine_diff_density_min -0.412
_refine_diff_density_rms 0.057
_refine_ls_extinction_method none
_refine_ls_goodness_of_fit_ref 0.954
_refine_ls_hydrogen_treatment mixed
_refine_ls_matrix_type full
_refine_ls_number_parameters 269
_refine_ls_number_reflns 5201
_refine_ls_number_restraints 0
_refine_ls_restrained_S_all 0.954
_refine_ls_R_factor_all 0.1078
_refine_ls_R_factor_gt 0.0535
_refine_ls_shift/su_max 0.428
_refine_ls_shift/su_mean 0.023
_refine_ls_structure_factor_coef Fsqd
_refine_ls_weighting_details 'calc w=1/[\s^2^(Fo^2^)+(0.1000P)^2^+0.0000P] where P=(Fo^2^+2Fc^2^)/3'
_refine_ls_weighting_scheme calc
_refine_ls_wR_factor_gt 0.1317
_refine_ls_wR_factor_ref 0.1589
_reflns_number_gt 3169
_reflns_number_total 5201
_reflns_threshold_expression >2sigma(I)
_cod_data_source_file ja068077wsi20061111_063103.cif
_cod_data_source_block 2h
_cod_depositor_comments
;
The following automatic conversions were performed:

'_symmetry_cell_setting' tag value 'ortho.' was replaced with
'orthorhombic' value as specified in the replacement file
'/home/robertas/cod-tools/perl-scripts/inputs/replacement_values.lst'.

Automatic conversion script
Id: cif_fix_values 3143 2015-03-26 13:38:13Z robertas 
;
_cod_original_cell_volume 4231.0(15)
_cod_database_code 4109244

loop_
_symmetry_equiv_pos_as_xyz
'x, y, z'
'-x+1/2, -y, z+1/2'
'-x, y+1/2, -z+1/2'
'x+1/2, -y+1/2, -z'
'-x, -y, -z'
'x-1/2, y, -z-1/2'
'x, -y-1/2, z-1/2'
'-x-1/2, y-1/2, z'

loop_
_atom_site_label
_atom_site_type_symbol
_atom_site_fract_x
_atom_site_fract_y
_atom_site_fract_z
_atom_site_U_iso_or_equiv
_atom_site_adp_type
_atom_site_occupancy
_atom_site_symmetry_multiplicity
_atom_site_calc_flag
_atom_site_refinement_flags
N1 N 0.52722(17) 0.11700(11) 0.46626(7) 0.0268(4) Uani 1 1 d .
C2 C 0.6529(2) 0.09235(13) 0.44380(8) 0.0276(5) Uani 1 1 d .
H2A H 0.7136 0.1378 0.4391 0.033 Uiso 1 1 calc R
C3 C 0.5402(2) 0.09500(13) 0.40767(9) 0.0290(5) Uani 1 1 d .
C4 C 0.4680(2) 0.01802(14) 0.39207(10) 0.0375(6) Uani 1 1 d .
H4A H 0.4747 -0.0224 0.4202 0.056 Uiso 1 1 calc R
H4B H 0.5029 -0.0044 0.3596 0.056 Uiso 1 1 calc R
H4C H 0.3804 0.0318 0.3865 0.056 Uiso 1 1 calc R
C5 C 0.5378(2) 0.16541(15) 0.36595(9) 0.0338(5) Uani 1 1 d .
H5A H 0.5863 0.2127 0.3798 0.041 Uiso 1 1 calc R
O6 O 0.41061(17) 0.19178(12) 0.35484(8) 0.0432(4) Uani 1 1 d .
H6 H 0.375(3) 0.211(2) 0.3840(14) 0.081(12) Uiso 1 1 d .
C7 C 0.5964(2) 0.13669(16) 0.31569(10) 0.0399(6) Uani 1 1 d .
C8 C 0.6474(2) 0.11392(18) 0.27576(10) 0.0452(6) Uani 1 1 d .
C9 C 0.7123(4) 0.0858(3) 0.22689(13) 0.0670(10) Uani 1 1 d .
H9A H 0.804(5) 0.087(3) 0.2299(16) 0.130(16) Uiso 1 1 d .
H9B H 0.680(4) 0.115(3) 0.1985(18) 0.133(17) Uiso 1 1 d .
H9C H 0.675(5) 0.033(3) 0.2209(19) 0.14(2) Uiso 1 1 d .
S10 S 0.50032(5) 0.21358(3) 0.48595(2) 0.02763(16) Uani 1 1 d .
O11 O 0.37596(14) 0.23414(10) 0.46624(6) 0.0362(4) Uani 1 1 d .
O12 O 0.60296(14) 0.26856(9) 0.47324(6) 0.0352(4) Uani 1 1 d .
C13 C 0.4933(2) 0.20253(12) 0.55575(9) 0.0284(5) Uani 1 1 d .
C14 C 0.3762(2) 0.19750(13) 0.58134(9) 0.0346(5) Uani 1 1 d .
H14A H 0.3016 0.1968 0.5614 0.042 Uiso 1 1 calc R
C15 C 0.3724(3) 0.19354(15) 0.63673(10) 0.0423(6) Uani 1 1 d .
H15A H 0.2942 0.1910 0.6540 0.051 Uiso 1 1 calc R
C16 C 0.4830(3) 0.19331(16) 0.66734(11) 0.0439(6) Uani 1 1 d .
C17 C 0.4762(3) 0.1874(2) 0.72780(12) 0.0711(10) Uani 1 1 d .
H17A H 0.5604 0.1882 0.7424 0.107 Uiso 1 1 calc R
H17B H 0.4349 0.1365 0.7378 0.107 Uiso 1 1 calc R
H17C H 0.4288 0.2336 0.7416 0.107 Uiso 1 1 calc R
C18 C 0.5982(3) 0.19688(15) 0.64070(10) 0.0449(6) Uani 1 1 d .
H18A H 0.6728 0.1959 0.6606 0.054 Uiso 1 1 calc R
C19 C 0.6053(2) 0.20188(14) 0.58517(10) 0.0362(6) Uani 1 1 d .
H19A H 0.6835 0.2047 0.5680 0.043 Uiso 1 1 calc R
C20 C 0.7085(2) 0.01268(13) 0.46500(9) 0.0291(5) Uani 1 1 d .
H20A H 0.6414 -0.0255 0.4750 0.035 Uiso 1 1 calc R
H20B H 0.7608 -0.0135 0.4378 0.035 Uiso 1 1 calc R
O21 O 0.78289(15) 0.03344(9) 0.51058(6) 0.0325(4) Uani 1 1 d .
C22 C 0.8456(2) -0.03756(13) 0.53153(9) 0.0324(5) Uani 1 1 d .
H22A H 0.8984 -0.0621 0.5039 0.039 Uiso 1 1 calc R
H22B H 0.7832 -0.0785 0.5425 0.039 Uiso 1 1 calc R
C23 C 0.9262(2) -0.01399(13) 0.57881(8) 0.0288(5) Uani 1 1 d .
C24 C 0.9971(2) -0.07474(14) 0.60437(10) 0.0359(5) Uani 1 1 d .
H24A H 0.9926 -0.1293 0.5923 0.043 Uiso 1 1 calc R
C25 C 1.0745(2) -0.05568(16) 0.64747(10) 0.0439(6) Uani 1 1 d .
H25A H 1.1216 -0.0972 0.6640 0.053 Uiso 1 1 calc R
C26 C 1.0818(3) 0.02476(17) 0.66585(11) 0.0463(6) Uani 1 1 d .
H26A H 1.1336 0.0377 0.6949 0.056 Uiso 1 1 calc R
C27 C 1.0115(3) 0.08629(16) 0.64087(10) 0.0452(6) Uani 1 1 d .
H27A H 1.0161 0.1407 0.6532 0.054 Uiso 1 1 calc R
C28 C 0.9341(2) 0.06706(14) 0.59750(10) 0.0387(6) Uani 1 1 d .
H28A H 0.8874 0.1087 0.5809 0.046 Uiso 1 1 calc R

loop_
_atom_site_aniso_label
_atom_site_aniso_U_11
_atom_site_aniso_U_22
_atom_site_aniso_U_33
_atom_site_aniso_U_23
_atom_site_aniso_U_13
_atom_site_aniso_U_12
N1 0.0312(10) 0.0213(9) 0.0279(9) 0.0001(7) -0.0005(7) -0.0022(7)
C2 0.0307(11) 0.0227(11) 0.0294(11) 0.0016(9) 0.0012(9) -0.0010(9)
C3 0.0343(12) 0.0242(11) 0.0284(12) 0.0003(9) 0.0004(9) -0.0020(9)
C4 0.0447(13) 0.0279(12) 0.0398(14) -0.0045(10) -0.0039(11) -0.0054(10)
C5 0.0379(13) 0.0302(12) 0.0334(13) 0.0065(10) -0.0056(10) -0.0024(10)
O6 0.0422(10) 0.0464(11) 0.0411(10) 0.0067(9) -0.0078(8) 0.0069(8)
C7 0.0405(14) 0.0427(15) 0.0366(14) 0.0130(11) -0.0067(11) -0.0032(11)
C8 0.0424(15) 0.0585(17) 0.0348(14) 0.0131(13) -0.0033(12) -0.0022(13)
C9 0.057(2) 0.109(3) 0.0352(17) 0.0061(18) 0.0031(15) 0.002(2)
S10 0.0287(3) 0.0195(3) 0.0348(3) 0.0013(2) -0.0005(2) -0.0001(2)
O11 0.0323(9) 0.0344(9) 0.0418(9) 0.0036(7) -0.0034(7) 0.0070(7)
O12 0.0350(9) 0.0229(8) 0.0476(10) 0.0018(7) 0.0014(7) -0.0066(7)
C13 0.0323(12) 0.0179(10) 0.0350(12) -0.0023(8) -0.0035(10) 0.0004(9)
C14 0.0345(13) 0.0282(12) 0.0412(14) -0.0006(10) 0.0001(10) 0.0032(10)
C15 0.0499(15) 0.0346(14) 0.0425(15) -0.0029(11) 0.0124(12) 0.0035(12)
C16 0.0652(18) 0.0306(13) 0.0358(13) -0.0049(10) -0.0016(13) -0.0045(12)
C17 0.105(3) 0.072(2) 0.0362(16) -0.0016(15) 0.0020(16) -0.0106(19)
C18 0.0555(16) 0.0374(14) 0.0419(15) -0.0009(11) -0.0157(13) -0.0086(12)
C19 0.0353(13) 0.0298(13) 0.0437(14) -0.0018(10) -0.0033(10) -0.0070(10)
C20 0.0349(12) 0.0218(10) 0.0304(11) -0.0006(9) -0.0007(9) 0.0012(9)
O21 0.0425(9) 0.0217(8) 0.0332(9) 0.0000(6) -0.0084(7) 0.0065(7)
C22 0.0384(13) 0.0206(11) 0.0382(13) 0.0015(9) -0.0016(10) 0.0048(9)
C23 0.0322(12) 0.0238(11) 0.0304(11) 0.0003(9) 0.0029(9) 0.0020(9)
C24 0.0407(13) 0.0257(11) 0.0415(14) 0.0004(10) -0.0046(11) 0.0065(10)
C25 0.0468(15) 0.0376(14) 0.0472(15) 0.0061(12) -0.0071(12) 0.0090(12)
C26 0.0520(16) 0.0453(16) 0.0416(14) 0.0003(12) -0.0107(12) -0.0034(12)
C27 0.0681(18) 0.0282(13) 0.0392(14) -0.0059(10) -0.0091(13) -0.0011(12)
C28 0.0542(15) 0.0248(12) 0.0370(13) 0.0012(10) -0.0069(12) 0.0031(11)

loop_
_atom_type_symbol
_atom_type_description
_atom_type_scat_dispersion_real
_atom_type_scat_dispersion_imag
_atom_type_scat_source
C C 0.0033 0.0016 'International Tables Vol C Tables 4.2.6.8 and 6.1.1.4'
H H 0.0000 0.0000 'International Tables Vol C Tables 4.2.6.8 and 6.1.1.4'
N N 0.0061 0.0033 'International Tables Vol C Tables 4.2.6.8 and 6.1.1.4'
O O 0.0106 0.0060 'International Tables Vol C Tables 4.2.6.8 and 6.1.1.4'
S S 0.1246 0.1234 'International Tables Vol C Tables 4.2.6.8 and 6.1.1.4'

loop_
_geom_angle_atom_site_label_1
_geom_angle_atom_site_label_2
_geom_angle_atom_site_label_3
_geom_angle
C2 N1 C3 59.58(13)
C2 N1 S10 120.89(14)
C3 N1 S10 121.54(14)
N1 C2 C3 60.77(14)
N1 C2 C20 116.15(17)
C3 C2 C20 123.08(18)
C2 C3 N1 59.65(13)
C2 C3 C4 122.33(19)
N1 C3 C4 113.42(18)
C2 C3 C5 116.25(18)
N1 C3 C5 118.61(18)
C4 C3 C5 115.10(19)
O6 C5 C7 108.76(19)
O6 C5 C3 111.40(19)
C7 C5 C3 109.63(19)
C8 C7 C5 178.0(3)
C7 C8 C9 179.1(3)
O12 S10 O11 118.03(10)
O12 S10 N1 112.71(9)
O11 S10 N1 105.74(9)
O12 S10 C13 108.30(10)
O11 S10 C13 108.94(10)
N1 S10 C13 101.89(9)
C14 C13 C19 120.7(2)
C14 C13 S10 119.90(17)
C19 C13 S10 119.32(17)
C15 C14 C13 119.1(2)
C14 C15 C16 121.5(2)
C18 C16 C15 118.1(2)
C18 C16 C17 121.5(3)
C15 C16 C17 120.4(3)
C16 C18 C19 121.9(2)
C18 C19 C13 118.7(2)
O21 C20 C2 107.12(17)
C22 O21 C20 111.16(16)
O21 C22 C23 110.35(17)
C24 C23 C28 118.5(2)
C24 C23 C22 119.1(2)
C28 C23 C22 122.3(2)
C25 C24 C23 121.2(2)
C24 C25 C26 120.0(2)
C27 C26 C25 119.6(2)
C26 C27 C28 120.3(2)
C27 C28 C23 120.4(2)

loop_
_geom_bond_atom_site_label_1
_geom_bond_atom_site_label_2
_geom_bond_distance
N1 C2 1.492(3)
N1 C3 1.508(3)
N1 S10 1.6560(18)
C2 C3 1.491(3)
C2 C20 1.507(3)
C3 C4 1.506(3)
C3 C5 1.539(3)
C5 O6 1.433(3)
C5 C7 1.471(4)
C7 C8 1.189(3)
C8 C9 1.469(4)
S10 O12 1.4337(15)
S10 O11 1.4384(16)
S10 C13 1.750(2)
C13 C14 1.392(3)
C13 C19 1.389(3)
C14 C15 1.382(3)
C15 C16 1.393(4)
C16 C18 1.384(4)
C16 C17 1.511(4)
C18 C19 1.388(3)
C20 O21 1.420(3)
O21 C22 1.420(3)
C22 C23 1.501(3)
C23 C24 1.386(3)
C23 C28 1.389(3)
C24 C25 1.383(3)
C25 C26 1.377(4)
C26 C27 1.386(4)
C27 C28 1.388(3)
